data_7027080
loop_
_publ_author_name
'Garc\'ia, Mar\'ia P.'
'Jim\'enez, M. Victoria'
'Lahoz, Fernando J.'
'L\'opez, Jos\'e A.'
'Oro, Luis A.'

_publ_section_title
;
 Synthesis of the homoleptic rhodium(III) complex [Rh(C6Cl5)3]. Molecular
 structures of [Rh(C6Cl5)3] and [Rh(C6Cl4--C6Cl4)(C6Cl5)(SC4H8)2]
;
_journal_issue 24
_journal_name_full 'Journal of the Chemical Society, Dalton Transactions'
_journal_page_first 4211
_journal_paper_doi 10.1039/a806538a
_journal_year 1998
_chemical_formula_moiety '(C18 Cl15 Rh), 0.5(C H2 Cl2)'
_chemical_formula_sum 'C18.5 H Cl16 Rh'
_chemical_formula_weight 893.30
_chemical_name_systematic
;
 tris(pentachlorophenyl)-rhodium(III) dichloromethane solvate
;
_space_group_IT_number 2
_symmetry_cell_setting triclinic
_symmetry_space_group_name_Hall '-P 1'
_symmetry_space_group_name_H-M 'P -1'
_atom_sites_solution_hydrogens none
_atom_sites_solution_primary direct
_atom_sites_solution_secondary difmap
_audit_creation_method SHELXL-97
_cell_angle_alpha 108.608(5)
_cell_angle_beta 102.214(4)
_cell_angle_gamma 106.976(6)
_cell_formula_units_Z 2
_cell_length_a 10.8207(11)
_cell_length_b 10.8539(15)
_cell_length_c 14.0152(15)
_cell_measurement_reflns_used 58
_cell_measurement_temperature 233(2)
_cell_measurement_theta_max 20
_cell_measurement_theta_min 10
_cell_volume 1405.2(3)
_computing_cell_refinement 'DIF4 (Stoe)'
_computing_data_collection 'DIF4 (Stoe)'
_computing_data_reduction 'REDU4 (Stoe)'
_computing_molecular_graphics 'XP, SHELXTL v.5 (Siemens)'
_computing_publication_material 'CIFTAB (Sheldrick, 1997)'
_computing_structure_refinement 'SHELXL-97 (Sheldrick, 1997)'
_computing_structure_solution 'SIR92 (Giacovazzo, 1994)'
_diffrn_ambient_temperature 233(2)
_diffrn_measured_fraction_theta_full 1.000
_diffrn_measured_fraction_theta_max 1.000
_diffrn_measurement_device 'four-circle diffractometer'
_diffrn_measurement_device_type 'Siemens-Stoe AED2'
_diffrn_measurement_method '\w-2\q scans'
_diffrn_radiation_monochromator graphite
_diffrn_radiation_source 'normal focus Mo sealed tube'
_diffrn_radiation_type MoK\a
_diffrn_radiation_wavelength 0.71073
_diffrn_reflns_av_R_equivalents 0.0200
_diffrn_reflns_av_sigmaI/netI 0.0371
_diffrn_reflns_limit_h_max 11
_diffrn_reflns_limit_h_min 0
_diffrn_reflns_limit_k_max 11
_diffrn_reflns_limit_k_min -11
_diffrn_reflns_limit_l_max 15
_diffrn_reflns_limit_l_min -15
_diffrn_reflns_number 4173
_diffrn_reflns_theta_full 23.02
_diffrn_reflns_theta_max 23.02
_diffrn_reflns_theta_min 1.63
_diffrn_standards_decay_% 'no decay'
_diffrn_standards_interval_time 55
_diffrn_standards_number 3
_exptl_absorpt_coefficient_mu 2.142
_exptl_absorpt_correction_T_max 1.0000
_exptl_absorpt_correction_T_min 0.8146
_exptl_absorpt_correction_type psi-scans
_exptl_absorpt_process_details
;
 Azimuthal psi-scans of 7 reflections at 10\% intervals.
 Data corrected with the program: XPREP, SHELXTL v. 5 (Siemens)
;
_exptl_crystal_colour yellow
_exptl_crystal_density_diffrn 2.111
_exptl_crystal_density_meas ?
_exptl_crystal_density_method 'not measured'
_exptl_crystal_description 'prismatic block'
_exptl_crystal_F_000 858
_exptl_crystal_size_max 0.35
_exptl_crystal_size_mid 0.21
_exptl_crystal_size_min 0.14
_refine_diff_density_max 1.743
_refine_diff_density_min -0.992
_refine_diff_density_rms 0.135
_refine_ls_extinction_method none
_refine_ls_goodness_of_fit_ref 1.043
_refine_ls_hydrogen_treatment none
_refine_ls_matrix_type full
_refine_ls_number_parameters 329
_refine_ls_number_reflns 3925
_refine_ls_number_restraints 7
_refine_ls_restrained_S_all 1.044
_refine_ls_R_factor_all 0.0602
_refine_ls_R_factor_gt 0.0472
_refine_ls_shift/su_max 0.000
_refine_ls_shift/su_mean 0.000
_refine_ls_structure_factor_coef Fsqd
_refine_ls_weighting_details 'calc w=1/[\s^2^(Fo^2^)+(0.0787P)^2^+3.6004P] where P=(Fo^2^+2Fc^2^)/3'
_refine_ls_weighting_scheme calc
_refine_ls_wR_factor_gt 0.1215
_refine_ls_wR_factor_ref 0.1306
_reflns_number_gt 3261
_reflns_number_total 3925
_reflns_threshold_expression >2sigma(I)
_cod_data_source_file 806538Asup1.cif
_cod_data_source_block compound1
_cod_depositor_comments
;
The following automatic conversions were performed:

'_exptl_crystal_density_meas' value 'not measured' was changed to '?'
- the value is perceived as not measured.

Automatic conversion script
Id: cif_fix_values 3008 2015-01-20 13:52:24Z robertas 
;
_cod_original_formula_sum 'C18.50 H Cl16 Rh'
_cod_database_code 7027080

loop_
_symmetry_equiv_pos_as_xyz
'x, y, z'
'-x, -y, -z'

loop_
_atom_site_label
_atom_site_type_symbol
_atom_site_fract_x
_atom_site_fract_y
_atom_site_fract_z
_atom_site_U_iso_or_equiv
_atom_site_adp_type
_atom_site_occupancy
_atom_site_symmetry_multiplicity
_atom_site_calc_flag
_atom_site_refinement_flags
_atom_site_disorder_group
Rh Rh 0.22619(5) 0.07425(5) 0.20962(4) 0.02667(19) Uani 1 1 d . .
Cl2 Cl 0.16479(18) 0.13324(18) 0.04302(12) 0.0354(4) Uani 1 1 d . .
Cl3 Cl 0.0864(3) 0.3850(2) 0.01718(15) 0.0661(7) Uani 1 1 d . .
Cl4 Cl 0.0914(3) 0.6188(2) 0.22064(17) 0.0608(6) Uani 1 1 d . .
Cl5 Cl 0.14123(19) 0.58325(19) 0.43518(14) 0.0429(5) Uani 1 1 d . .
Cl6 Cl 0.2187(2) 0.3396(2) 0.45573(14) 0.0545(6) Uani 1 1 d . .
Cl8 Cl 0.30340(18) -0.12925(18) 0.13115(14) 0.0385(4) Uani 1 1 d . .
Cl9 Cl 0.5783(2) -0.1268(2) 0.08259(17) 0.0572(6) Uani 1 1 d . .
Cl10 Cl 0.8188(2) 0.1652(2) 0.15576(18) 0.0583(6) Uani 1 1 d . .
Cl11 Cl 0.7792(2) 0.4412(2) 0.2657(2) 0.0647(6) Uani 1 1 d . .
Cl12 Cl 0.5059(2) 0.4321(2) 0.30594(18) 0.0551(5) Uani 1 1 d . .
Cl14 Cl -0.00204(17) -0.07871(18) 0.21947(13) 0.0367(4) Uani 1 1 d . .
Cl15 Cl -0.0615(2) -0.1965(2) 0.39282(16) 0.0478(5) Uani 1 1 d . .
Cl16 Cl 0.1795(3) -0.0888(2) 0.60836(16) 0.0585(6) Uani 1 1 d . .
Cl17 Cl 0.4669(3) 0.1275(3) 0.64421(16) 0.0656(6) Uani 1 1 d . .
Cl18 Cl 0.5190(2) 0.2245(2) 0.46689(16) 0.0555(5) Uani 1 1 d . .
C1 C 0.1906(6) 0.2501(7) 0.2451(5) 0.0280(14) Uani 1 1 d . .
C2 C 0.1595(6) 0.2673(6) 0.1517(5) 0.0279(15) Uani 1 1 d . .
C3 C 0.1259(7) 0.3755(7) 0.1385(5) 0.0366(17) Uani 1 1 d . .
C4 C 0.1267(7) 0.4767(7) 0.2301(5) 0.0356(16) Uani 1 1 d . .
C5 C 0.1518(7) 0.4619(7) 0.3255(5) 0.0303(15) Uani 1 1 d . .
C6 C 0.1859(6) 0.3507(7) 0.3335(5) 0.0285(15) Uani 1 1 d . .
C7 C 0.4202(7) 0.1477(7) 0.2148(5) 0.0318(15) Uani 1 1 d . .
C8 C 0.4433(7) 0.0292(7) 0.1671(5) 0.0318(15) Uani 1 1 d . .
C9 C 0.5616(7) 0.0275(7) 0.1449(5) 0.0342(16) Uani 1 1 d . .
C10 C 0.6654(7) 0.1568(8) 0.1767(5) 0.0381(17) Uani 1 1 d . .
C11 C 0.6468(7) 0.2817(8) 0.2264(5) 0.0385(17) Uani 1 1 d . .
C12 C 0.5234(7) 0.2763(7) 0.2445(5) 0.0341(16) Uani 1 1 d . .
C13 C 0.2515(7) 0.0546(7) 0.3484(5) 0.0290(15) Uani 1 1 d . .
C14 C 0.1275(7) -0.0314(7) 0.3402(5) 0.0296(15) Uani 1 1 d . .
C15 C 0.1002(7) -0.0810(7) 0.4151(5) 0.0343(16) Uani 1 1 d . .
C16 C 0.2078(8) -0.0339(7) 0.5094(5) 0.0392(18) Uani 1 1 d . .
C17 C 0.3348(8) 0.0599(8) 0.5236(5) 0.0388(18) Uani 1 1 d . .
C18 C 0.3596(8) 0.1053(8) 0.4432(5) 0.0395(17) Uani 1 1 d . .
C50 C 0.618(3) 0.524(10) 0.052(3) 0.108(16) Uiso 0.277(5) 1 d PD 1
Cl50 Cl 0.468(3) 0.485(4) 0.082(3) 0.169(5) Uiso 0.277(5) 1 d PD 1
Cl51 Cl 0.576(3) 0.506(3) -0.078(2) 0.169(5) Uiso 0.277(5) 1 d PD 1
C51 C 0.498(5) 0.496(9) 0.071(4) 0.108(16) Uiso 0.224(5) 1 d PD 2
Cl52 Cl 0.661(2) 0.623(3) 0.1309(18) 0.169(5) Uiso 0.224(5) 1 d PD 2
Cl53 Cl 0.414(3) 0.482(5) -0.0525(19) 0.169(5) Uiso 0.224(5) 1 d PD 2

loop_
_atom_site_aniso_label
_atom_site_aniso_U_11
_atom_site_aniso_U_22
_atom_site_aniso_U_33
_atom_site_aniso_U_23
_atom_site_aniso_U_13
_atom_site_aniso_U_12
Rh 0.0305(3) 0.0280(3) 0.0251(3) 0.0107(2) 0.0096(2) 0.0162(2)
Cl2 0.0495(10) 0.0387(10) 0.0254(8) 0.0115(7) 0.0137(7) 0.0278(8)
Cl3 0.123(2) 0.0723(15) 0.0392(11) 0.0346(11) 0.0314(12) 0.0711(15)
Cl4 0.1075(18) 0.0479(12) 0.0616(13) 0.0327(10) 0.0414(13) 0.0562(13)
Cl5 0.0522(11) 0.0365(10) 0.0379(10) 0.0048(8) 0.0179(8) 0.0241(9)
Cl6 0.0961(16) 0.0633(13) 0.0285(9) 0.0231(9) 0.0282(10) 0.0538(13)
Cl8 0.0432(10) 0.0315(9) 0.0475(10) 0.0166(8) 0.0191(8) 0.0202(8)
Cl9 0.0679(14) 0.0555(13) 0.0674(13) 0.0219(11) 0.0370(11) 0.0430(11)
Cl10 0.0408(11) 0.0792(15) 0.0670(14) 0.0307(12) 0.0307(10) 0.0297(11)
Cl11 0.0407(11) 0.0534(13) 0.0827(16) 0.0167(12) 0.0236(11) 0.0050(10)
Cl12 0.0467(11) 0.0335(10) 0.0723(14) 0.0065(9) 0.0211(10) 0.0143(9)
Cl14 0.0356(9) 0.0407(10) 0.0338(9) 0.0150(8) 0.0106(7) 0.0158(8)
Cl15 0.0623(13) 0.0396(10) 0.0627(12) 0.0274(9) 0.0402(10) 0.0274(10)
Cl16 0.1066(18) 0.0639(14) 0.0434(11) 0.0372(10) 0.0419(11) 0.0562(13)
Cl17 0.0792(16) 0.0861(17) 0.0345(11) 0.0263(11) 0.0045(10) 0.0447(14)
Cl18 0.0409(11) 0.0700(14) 0.0447(11) 0.0229(10) 0.0032(9) 0.0152(10)
C1 0.023(3) 0.038(4) 0.029(3) 0.015(3) 0.011(3) 0.017(3)
C2 0.031(4) 0.028(4) 0.025(3) 0.005(3) 0.011(3) 0.016(3)
C3 0.048(4) 0.041(4) 0.034(4) 0.020(3) 0.017(3) 0.027(4)
C4 0.047(4) 0.028(4) 0.042(4) 0.016(3) 0.016(3) 0.025(3)
C5 0.033(4) 0.025(4) 0.033(4) 0.005(3) 0.018(3) 0.015(3)
C6 0.032(4) 0.031(4) 0.023(3) 0.009(3) 0.010(3) 0.014(3)
C7 0.038(4) 0.040(4) 0.029(3) 0.016(3) 0.017(3) 0.026(3)
C8 0.037(4) 0.033(4) 0.029(3) 0.017(3) 0.007(3) 0.017(3)
C9 0.041(4) 0.041(4) 0.030(4) 0.016(3) 0.016(3) 0.023(4)
C10 0.035(4) 0.052(5) 0.037(4) 0.022(4) 0.014(3) 0.025(4)
C11 0.036(4) 0.042(4) 0.034(4) 0.017(3) 0.010(3) 0.011(3)
C12 0.035(4) 0.032(4) 0.040(4) 0.015(3) 0.015(3) 0.017(3)
C13 0.040(4) 0.025(3) 0.029(3) 0.013(3) 0.012(3) 0.019(3)
C14 0.039(4) 0.030(4) 0.028(3) 0.014(3) 0.011(3) 0.022(3)
C15 0.053(4) 0.026(4) 0.042(4) 0.014(3) 0.028(4) 0.029(3)
C16 0.073(6) 0.040(4) 0.031(4) 0.021(3) 0.028(4) 0.042(4)
C17 0.054(5) 0.052(5) 0.030(4) 0.022(3) 0.014(3) 0.041(4)
C18 0.047(4) 0.041(4) 0.037(4) 0.016(3) 0.011(3) 0.029(4)

loop_
_atom_type_symbol
_atom_type_description
_atom_type_scat_dispersion_real
_atom_type_scat_dispersion_imag
_atom_type_scat_source
C C 0.0033 0.0016 'International Tables Vol C Tables 4.2.6.8 and 6.1.1.4'
H H 0.0000 0.0000 'International Tables Vol C Tables 4.2.6.8 and 6.1.1.4'
Cl Cl 0.1484 0.1585 'International Tables Vol C Tables 4.2.6.8 and 6.1.1.4'
Rh Rh -1.1178 0.9187 'International Tables Vol C Tables 4.2.6.8 and 6.1.1.4'

loop_
_geom_angle_atom_site_label_1
_geom_angle_atom_site_label_2
_geom_angle_atom_site_label_3
_geom_angle
_geom_angle_site_symmetry_1
_geom_angle_site_symmetry_3
C1 Rh C7 100.4(3) . .
C1 Rh C13 100.8(2) . .
C7 Rh C13 100.8(3) . .
C1 Rh Cl8 164.56(19) . .
C7 Rh Cl8 68.64(19) . .
C13 Rh Cl8 92.17(18) . .
C1 Rh Cl14 95.66(18) . .
C7 Rh Cl14 161.84(19) . .
C13 Rh Cl14 67.6(2) . .
Cl8 Rh Cl14 96.99(6) . .
C1 Rh Cl2 67.84(18) . .
C7 Rh Cl2 86.31(18) . .
C13 Rh Cl2 167.73(18) . .
Cl8 Rh Cl2 99.76(5) . .
Cl14 Rh Cl2 107.70(6) . .
C2 Cl2 Rh 73.2(2) . .
C8 Cl8 Rh 73.3(2) . .
C14 Cl14 Rh 73.4(2) . .
C2 C1 C6 116.1(6) . .
C2 C1 Rh 105.8(4) . .
C6 C1 Rh 138.0(5) . .
C1 C2 C3 126.0(6) . .
C1 C2 Cl2 113.1(5) . .
C3 C2 Cl2 120.9(5) . .
C2 C3 C4 116.1(6) . .
C2 C3 Cl3 121.9(5) . .
C4 C3 Cl3 122.1(5) . .
C5 C4 C3 120.6(6) . .
C5 C4 Cl4 120.7(5) . .
C3 C4 Cl4 118.7(5) . .
C4 C5 C6 120.4(6) . .
C4 C5 Cl5 119.3(5) . .
C6 C5 Cl5 120.4(5) . .
C1 C6 C5 120.8(6) . .
C1 C6 Cl6 121.0(5) . .
C5 C6 Cl6 118.1(5) . .
C8 C7 C12 117.7(6) . .
C8 C7 Rh 104.3(5) . .
C12 C7 Rh 137.9(5) . .
C7 C8 C9 125.5(7) . .
C7 C8 Cl8 113.7(5) . .
C9 C8 Cl8 120.8(5) . .
C10 C9 C8 116.5(6) . .
C10 C9 Cl9 121.9(5) . .
C8 C9 Cl9 121.7(6) . .
C9 C10 C11 120.1(6) . .
C9 C10 Cl10 119.8(5) . .
C11 C10 Cl10 120.1(6) . .
C12 C11 C10 120.6(7) . .
C12 C11 Cl11 120.6(6) . .
C10 C11 Cl11 118.7(6) . .
C7 C12 C11 119.6(6) . .
C7 C12 Cl12 121.6(5) . .
C11 C12 Cl12 118.8(5) . .
C14 C13 C18 118.0(6) . .
C14 C13 Rh 105.7(4) . .
C18 C13 Rh 136.3(5) . .
C13 C14 C15 125.4(6) . .
C13 C14 Cl14 113.1(5) . .
C15 C14 Cl14 121.5(5) . .
C14 C15 C16 117.4(7) . .
C14 C15 Cl15 121.0(5) . .
C16 C15 Cl15 121.6(5) . .
C17 C16 C15 119.2(6) . .
C17 C16 Cl16 121.0(5) . .
C15 C16 Cl16 119.8(6) . .
C16 C17 C18 121.6(6) . .
C16 C17 Cl17 119.6(5) . .
C18 C17 Cl17 118.8(6) . .
C13 C18 C17 118.3(7) . .
C13 C18 Cl18 122.4(6) . .
C17 C18 Cl18 119.3(5) . .
Cl51 C50 Cl50 107.8(11) . .
Cl51 C50 Cl50 15.8(19) . 2_665
Cl50 C50 Cl50 93(2) . 2_665
Cl51 C50 Cl51 102.0(17) . 2_665
Cl50 C50 Cl51 8.2(17) . 2_665
Cl50 C50 Cl51 87(2) 2_665 2_665
Cl51 Cl50 C50 143(7) 2_665 .
Cl51 Cl50 C50 65(6) 2_665 2_665
C50 Cl50 C50 87(2) . 2_665
Cl50 Cl51 C50 99(7) 2_665 .
Cl50 Cl51 C50 29(6) 2_665 2_665
C50 Cl51 C50 78.0(17) . 2_665
Cl53 C51 Cl52 44(3) 2_665 .
Cl53 C51 Cl53 87(4) 2_665 .
Cl52 C51 Cl53 113.9(14) . .
Cl53 Cl52 C51 36(3) 2_665 .
C51 Cl53 Cl52 101(5) 2_665 2_665
C51 Cl53 C51 93(4) 2_665 .
Cl52 Cl53 C51 129(4) 2_665 .
C51 Cl53 Cl53 62(2) 2_665 2_665
Cl52 Cl53 Cl53 130(5) 2_665 2_665
C51 Cl53 Cl53 32(2) . 2_665

loop_
_geom_bond_atom_site_label_1
_geom_bond_atom_site_label_2
_geom_bond_distance
_geom_bond_site_symmetry_2
Rh C1 1.986(6) .
Rh C7 1.993(7) .
Rh C13 1.994(6) .
Rh Cl8 2.5889(17) .
Rh Cl14 2.6020(18) .
Rh Cl2 2.6171(16) .
Cl2 C2 1.764(6) .
Cl3 C3 1.707(7) .
Cl4 C4 1.731(6) .
Cl5 C5 1.727(6) .
Cl6 C6 1.725(6) .
Cl8 C8 1.763(7) .
Cl9 C9 1.706(7) .
Cl10 C10 1.727(7) .
Cl11 C11 1.721(7) .
Cl12 C12 1.721(7) .
Cl14 C14 1.764(6) .
Cl15 C15 1.723(7) .
Cl16 C16 1.724(7) .
Cl17 C17 1.735(7) .
Cl18 C18 1.714(8) .
C1 C2 1.366(9) .
C1 C6 1.388(9) .
C2 C3 1.380(9) .
C3 C4 1.394(9) .
C4 C5 1.377(9) .
C5 C6 1.390(9) .
C7 C8 1.368(9) .
C7 C12 1.374(10) .
C8 C9 1.384(10) .
C9 C10 1.379(10) .
C10 C11 1.407(10) .
C11 C12 1.399(10) .
C13 C14 1.349(9) .
C13 C18 1.392(9) .
C14 C15 1.370(9) .
C15 C16 1.391(10) .
C16 C17 1.380(11) .
C17 C18 1.411(10) .
C50 Cl51 1.718(10) .
C50 Cl50 1.725(10) .
C50 Cl50 1.87(5) 2_665
C50 Cl51 2.16(5) 2_665
Cl50 Cl51 0.51(5) 2_665
Cl50 C50 1.87(5) 2_665
Cl51 Cl50 0.51(5) 2_665
Cl51 C50 2.16(5) 2_665
C51 Cl53 1.02(7) 2_665
C51 Cl52 1.715(10) .
C51 Cl53 1.717(10) .
Cl52 Cl53 1.20(4) 2_665
Cl53 C51 1.02(7) 2_665
Cl53 Cl52 1.20(4) 2_665
Cl53 Cl53 1.95(5) 2_665

loop_
_geom_torsion_atom_site_label_1
_geom_torsion_atom_site_label_2
_geom_torsion_atom_site_label_3
_geom_torsion_atom_site_label_4
_geom_torsion
_geom_torsion_site_symmetry_1
_geom_torsion_site_symmetry_4
C1 Rh Cl2 C2 -0.3(3) . .
C7 Rh Cl2 C2 -103.1(3) . .
C13 Rh Cl2 C2 23.0(10) . .
Cl8 Rh Cl2 C2 -170.7(2) . .
Cl14 Rh Cl2 C2 88.7(2) . .
C1 Rh Cl8 C8 44.7(7) . .
C7 Rh Cl8 C8 -1.9(3) . .
C13 Rh Cl8 C8 -102.7(3) . .
Cl14 Rh Cl8 C8 -170.4(2) . .
Cl2 Rh Cl8 C8 80.2(2) . .
C1 Rh Cl14 C14 -101.4(3) . .
C7 Rh Cl14 C14 50.9(6) . .
C13 Rh Cl14 C14 -2.0(3) . .
Cl8 Rh Cl14 C14 87.4(2) . .
Cl2 Rh Cl14 C14 -169.9(2) . .
C7 Rh C1 C2 82.0(5) . .
C13 Rh C1 C2 -174.8(4) . .
Cl8 Rh C1 C2 38.5(10) . .
Cl14 Rh C1 C2 -106.5(4) . .
Cl2 Rh C1 C2 0.3(4) . .
C7 Rh C1 C6 -100.2(7) . .
C13 Rh C1 C6 3.1(8) . .
Cl8 Rh C1 C6 -143.7(6) . .
Cl14 Rh C1 C6 71.3(7) . .
Cl2 Rh C1 C6 178.2(8) . .
C6 C1 C2 C3 0.9(10) . .
Rh C1 C2 C3 179.2(6) . .
C6 C1 C2 Cl2 -178.9(5) . .
Rh C1 C2 Cl2 -0.5(6) . .
Rh Cl2 C2 C1 0.4(4) . .
Rh Cl2 C2 C3 -179.4(6) . .
C1 C2 C3 C4 1.1(11) . .
Cl2 C2 C3 C4 -179.2(5) . .
C1 C2 C3 Cl3 -179.1(5) . .
Cl2 C2 C3 Cl3 0.6(9) . .
C2 C3 C4 C5 -3.7(11) . .
Cl3 C3 C4 C5 176.5(5) . .
C2 C3 C4 Cl4 177.8(5) . .
Cl3 C3 C4 Cl4 -2.0(9) . .
C3 C4 C5 C6 4.3(11) . .
Cl4 C4 C5 C6 -177.2(5) . .
C3 C4 C5 Cl5 -176.0(6) . .
Cl4 C4 C5 Cl5 2.5(8) . .
C2 C1 C6 C5 -0.3(9) . .
Rh C1 C6 C5 -178.0(5) . .
C2 C1 C6 Cl6 178.4(5) . .
Rh C1 C6 Cl6 0.7(10) . .
C4 C5 C6 C1 -2.3(10) . .
Cl5 C5 C6 C1 178.0(5) . .
C4 C5 C6 Cl6 179.0(5) . .
Cl5 C5 C6 Cl6 -0.7(8) . .
C1 Rh C7 C8 -166.2(4) . .
C13 Rh C7 C8 90.5(4) . .
Cl8 Rh C7 C8 2.4(4) . .
Cl14 Rh C7 C8 41.8(9) . .
Cl2 Rh C7 C8 -99.6(4) . .
C1 Rh C7 C12 8.1(8) . .
C13 Rh C7 C12 -95.2(7) . .
Cl8 Rh C7 C12 176.7(8) . .
Cl14 Rh C7 C12 -143.9(6) . .
Cl2 Rh C7 C12 74.7(7) . .
C12 C7 C8 C9 -0.9(10) . .
Rh C7 C8 C9 174.8(5) . .
C12 C7 C8 Cl8 -179.3(5) . .
Rh C7 C8 Cl8 -3.6(5) . .
Rh Cl8 C8 C7 2.8(4) . .
Rh Cl8 C8 C9 -175.7(6) . .
C7 C8 C9 C10 2.0(10) . .
Cl8 C8 C9 C10 -179.7(5) . .
C7 C8 C9 Cl9 -178.7(5) . .
Cl8 C8 C9 Cl9 -0.4(8) . .
C8 C9 C10 C11 -1.7(10) . .
Cl9 C9 C10 C11 179.0(5) . .
C8 C9 C10 Cl10 178.2(5) . .
Cl9 C9 C10 Cl10 -1.1(8) . .
C9 C10 C11 C12 0.3(10) . .
Cl10 C10 C11 C12 -179.5(5) . .
C9 C10 C11 Cl11 179.6(5) . .
Cl10 C10 C11 Cl11 -0.2(8) . .
C8 C7 C12 C11 -0.6(10) . .
Rh C7 C12 C11 -174.4(5) . .
C8 C7 C12 Cl12 -179.5(5) . .
Rh C7 C12 Cl12 6.7(10) . .
C10 C11 C12 C7 0.9(10) . .
Cl11 C11 C12 C7 -178.4(5) . .
C10 C11 C12 Cl12 179.8(5) . .
Cl11 C11 C12 Cl12 0.5(8) . .
C1 Rh C13 C14 94.4(5) . .
C7 Rh C13 C14 -162.7(4) . .
Cl8 Rh C13 C14 -94.0(4) . .
Cl14 Rh C13 C14 2.7(4) . .
Cl2 Rh C13 C14 72.6(11) . .
C1 Rh C13 C18 -85.9(7) . .
C7 Rh C13 C18 17.0(7) . .
Cl8 Rh C13 C18 85.7(7) . .
Cl14 Rh C13 C18 -177.7(7) . .
Cl2 Rh C13 C18 -107.8(10) . .
C18 C13 C14 C15 -4.4(10) . .
Rh C13 C14 C15 175.3(5) . .
C18 C13 C14 Cl14 176.3(5) . .
Rh C13 C14 Cl14 -4.0(5) . .
Rh Cl14 C14 C13 3.0(4) . .
Rh Cl14 C14 C15 -176.2(6) . .
C13 C14 C15 C16 3.1(10) . .
Cl14 C14 C15 C16 -177.7(5) . .
C13 C14 C15 Cl15 -177.2(5) . .
Cl14 C14 C15 Cl15 1.9(8) . .
C14 C15 C16 C17 0.4(9) . .
Cl15 C15 C16 C17 -179.3(5) . .
C14 C15 C16 Cl16 178.4(5) . .
Cl15 C15 C16 Cl16 -1.2(7) . .
C15 C16 C17 C18 -2.3(10) . .
Cl16 C16 C17 C18 179.7(5) . .
C15 C16 C17 Cl17 176.1(5) . .
Cl16 C16 C17 Cl17 -1.9(8) . .
C14 C13 C18 C17 2.3(9) . .
Rh C13 C18 C17 -177.4(5) . .
C14 C13 C18 Cl18 -175.5(5) . .
Rh C13 C18 Cl18 4.9(10) . .
C16 C17 C18 C13 0.9(10) . .
Cl17 C17 C18 C13 -177.5(5) . .
C16 C17 C18 Cl18 178.8(5) . .
Cl17 C17 C18 Cl18 0.3(8) . .
Cl51 C50 Cl50 Cl51 -46(16) . 2_665
Cl50 C50 Cl50 Cl51 -39(14) 2_665 2_665
Cl51 C50 Cl50 C50 -7(3) . 2_665
Cl50 C50 Cl50 C50 0.000(3) 2_665 2_665
Cl51 C50 Cl50 C50 39(14) 2_665 2_665
Cl50 C50 Cl51 Cl50 26(10) . 2_665
Cl51 C50 Cl51 Cl50 20(8) 2_665 2_665
Cl50 C50 Cl51 C50 6(3) . 2_665
Cl50 C50 Cl51 C50 -20(8) 2_665 2_665
Cl51 C50 Cl51 C50 0.000(3) 2_665 2_665
Cl53 C51 Cl52 Cl53 -57(6) . 2_665
Cl53 C51 Cl53 C51 0.000(5) 2_665 2_665
Cl52 C51 Cl53 C51 35(4) . 2_665
Cl53 C51 Cl53 Cl52 106(6) 2_665 2_665
Cl52 C51 Cl53 Cl52 141(4) . 2_665
Cl52 C51 Cl53 Cl53 35(4) . 2_665
